data_4064089
loop_
_publ_author_name
'Takemoto, Shin'
'Kobayashi, Tomoharu'
'Ito, Takahiro'
'Inui, Akira'
'Karitani, Kenji'
'Katagiri, Sayuri'
'Masuhara, Yusaku'
'Matsuzaka, Hiroyuki'

_publ_section_title
;
 Synthesis and Reactivity of Coordinatively Unsaturated Dinuclear
 Ruthenium Bridging Imido Complexes
;
_journal_issue 8
_journal_name_full Organometallics
_journal_page_first 2160
_journal_paper_doi 10.1021/om1011227
_journal_volume 30
_journal_year 2011
_chemical_formula_sum 'C37 H57 N Ru2 Si2'
_chemical_formula_weight 774.16
_chemical_name_systematic
; 
 ? 
;
_space_group_IT_number 14
_symmetry_cell_setting monoclinic
_symmetry_space_group_name_Hall '-P 2ybc'
_symmetry_space_group_name_H-M 'P 1 21/c 1'
_atom_sites_solution_hydrogens geom
_atom_sites_solution_primary direct
_atom_sites_solution_secondary difmap
_audit_creation_method SHELXL-97
_cell_angle_alpha 90.00
_cell_angle_beta 91.268(12)
_cell_angle_gamma 90.00
_cell_formula_units_Z 4
_cell_length_a 13.738(4)
_cell_length_b 11.626(3)
_cell_length_c 23.086(8)
_cell_measurement_temperature 296(2)
_cell_volume 3686.3(19)
_computing_cell_refinement 'rigaku process auto'
_computing_data_collection 'rigaku process auto'
_computing_data_reduction 'rigaku process auto'
_computing_structure_refinement 'SHELXL-97 (Sheldrick, 1997)'
_computing_structure_solution 'SHELXS-97 (Sheldrick, 1990)'
_diffrn_ambient_temperature 296(2)
_diffrn_measured_fraction_theta_full 0.996
_diffrn_measured_fraction_theta_max 0.996
_diffrn_measurement_device_type 'rigaku r-axis rapid'
_diffrn_radiation_monochromator graphite
_diffrn_radiation_source 'fine-focus sealed tube'
_diffrn_radiation_type MoK\a
_diffrn_radiation_wavelength 0.71075
_diffrn_reflns_av_R_equivalents 0.0682
_diffrn_reflns_av_sigmaI/netI 0.0608
_diffrn_reflns_limit_h_max 17
_diffrn_reflns_limit_h_min -17
_diffrn_reflns_limit_k_max 15
_diffrn_reflns_limit_k_min -13
_diffrn_reflns_limit_l_max 29
_diffrn_reflns_limit_l_min -29
_diffrn_reflns_number 34592
_diffrn_reflns_theta_full 27.48
_diffrn_reflns_theta_max 27.48
_diffrn_reflns_theta_min 3.18
_exptl_absorpt_coefficient_mu 0.909
_exptl_absorpt_correction_T_max 0.9820
_exptl_absorpt_correction_T_min 0.6592
_exptl_absorpt_correction_type empirical
_exptl_absorpt_process_details abscor
_exptl_crystal_colour 'dark red'
_exptl_crystal_density_diffrn 1.395
_exptl_crystal_density_method 'not measured'
_exptl_crystal_description block
_exptl_crystal_F_000 1608
_exptl_crystal_size_max 0.50
_exptl_crystal_size_mid 0.30
_exptl_crystal_size_min 0.02
_refine_diff_density_max 2.084
_refine_diff_density_min -0.626
_refine_diff_density_rms 0.094
_refine_ls_extinction_method none
_refine_ls_goodness_of_fit_ref 1.028
_refine_ls_hydrogen_treatment mixed
_refine_ls_matrix_type full
_refine_ls_number_parameters 383
_refine_ls_number_reflns 8421
_refine_ls_number_restraints 0
_refine_ls_restrained_S_all 1.028
_refine_ls_R_factor_all 0.0760
_refine_ls_R_factor_gt 0.0479
_refine_ls_shift/su_max 0.007
_refine_ls_shift/su_mean 0.000
_refine_ls_structure_factor_coef Fsqd
_refine_ls_weighting_details 'calc w=1/[\s^2^(Fo^2^)+(0.0674P)^2^+1.1157P] where P=(Fo^2^+2Fc^2^)/3'
_refine_ls_weighting_scheme calc
_refine_ls_wR_factor_gt 0.1182
_refine_ls_wR_factor_ref 0.1331
_reflns_number_gt 5931
_reflns_number_total 8421
_reflns_threshold_expression >2sigma(I)
_cod_data_source_file om1011227_si_002.cif
_cod_data_source_block 8
_cod_depositor_comments
;
The following automatic conversions were performed:
'_atom_site_symetry_multiplicity' tag replaced with
'_atom_site_symmetry_multiplicity'.

Automatic conversion script
Id: cif_correct_tags 1440 2010-10-19 06:21:57Z saulius 
;
_cod_original_cell_volume 3686.6(18)
_cod_original_sg_symbol_H-M P21/c
_cod_database_code 4064089

loop_
_symmetry_equiv_pos_as_xyz
'x, y, z'
'-x, y+1/2, -z+1/2'
'-x, -y, -z'
'x, -y-1/2, z-1/2'

loop_
_atom_site_label
_atom_site_type_symbol
_atom_site_fract_x
_atom_site_fract_y
_atom_site_fract_z
_atom_site_U_iso_or_equiv
_atom_site_adp_type
_atom_site_occupancy
_atom_site_symmetry_multiplicity
_atom_site_calc_flag
_atom_site_refinement_flags
Ru1 Ru 0.32240(2) 0.45430(3) 0.330522(14) 0.03884(10) Uani 1 1 d .
Ru2 Ru 0.17776(2) 0.28823(3) 0.357047(16) 0.04520(11) Uani 1 1 d .
Si1 Si 0.53860(10) 0.30198(13) 0.38376(7) 0.0602(4) Uani 1 1 d .
Si2 Si 0.31382(12) 0.15028(12) 0.47692(6) 0.0607(4) Uani 1 1 d .
N1 N 0.2245(3) 0.4541(3) 0.39867(16) 0.0443(8) Uani 1 1 d .
C1 C 0.4187(3) 0.2938(3) 0.3445(2) 0.0450(9) Uani 1 1 d .
C2 C 0.3291(3) 0.2929(3) 0.37103(19) 0.0423(9) Uani 1 1 d .
C3 C 0.2868(3) 0.2755(3) 0.42693(19) 0.0463(10) Uani 1 1 d .
C4 C 0.2203(3) 0.3639(4) 0.4377(2) 0.0508(11) Uani 1 1 d .
C5 C 0.1574(5) 0.3742(4) 0.4917(2) 0.0698(16) Uani 1 1 d .
H5A H 0.1921 0.4172 0.5210 0.084 Uiso 1 1 calc R
H5B H 0.1431 0.2988 0.5061 0.084 Uiso 1 1 calc R
H5C H 0.0978 0.4131 0.4816 0.084 Uiso 1 1 calc R
C6 C 0.1698(4) 0.5548(4) 0.4118(2) 0.0529(12) Uani 1 1 d .
C7 C 0.2053(5) 0.6300(4) 0.4537(3) 0.0712(16) Uani 1 1 d .
H7 H 0.2644 0.6151 0.4727 0.085 Uiso 1 1 calc R
C8 C 0.1519(6) 0.7284(5) 0.4673(4) 0.096(3) Uani 1 1 d .
H8 H 0.1751 0.7790 0.4955 0.115 Uiso 1 1 calc R
C9 C 0.0658(7) 0.7497(6) 0.4390(4) 0.101(3) Uani 1 1 d .
H9 H 0.0313 0.8161 0.4477 0.121 Uiso 1 1 calc R
C10 C 0.0294(6) 0.6759(6) 0.3985(4) 0.100(3) Uani 1 1 d .
H10 H -0.0301 0.6908 0.3800 0.120 Uiso 1 1 calc R
C11 C 0.0819(4) 0.5781(5) 0.3850(3) 0.0742(16) Uani 1 1 d .
H11 H 0.0571 0.5273 0.3573 0.089 Uiso 1 1 calc R
C12 C 0.5354(5) 0.4136(6) 0.4410(3) 0.0887(19) Uani 1 1 d .
H12A H 0.5372 0.4884 0.4235 0.106 Uiso 1 1 calc R
H12B H 0.5907 0.4045 0.4667 0.106 Uiso 1 1 calc R
H12C H 0.4766 0.4057 0.4624 0.106 Uiso 1 1 calc R
C13 C 0.6404(4) 0.3254(6) 0.3330(3) 0.093(2) Uani 1 1 d .
H13A H 0.6333 0.2740 0.3007 0.111 Uiso 1 1 calc R
H13B H 0.7013 0.3108 0.3528 0.111 Uiso 1 1 calc R
H13C H 0.6390 0.4034 0.3195 0.111 Uiso 1 1 calc R
C14 C 0.5770(5) 0.1619(6) 0.4189(4) 0.098(2) Uani 1 1 d .
H14A H 0.5354 0.1456 0.4507 0.118 Uiso 1 1 calc R
H14B H 0.6431 0.1680 0.4328 0.118 Uiso 1 1 calc R
H14C H 0.5719 0.1009 0.3909 0.118 Uiso 1 1 calc R
C15 C 0.3992(5) 0.2022(5) 0.5351(3) 0.0816(17) Uani 1 1 d .
H15A H 0.4229 0.1378 0.5574 0.098 Uiso 1 1 calc R
H15B H 0.3657 0.2543 0.5600 0.098 Uiso 1 1 calc R
H15C H 0.4531 0.2411 0.5180 0.098 Uiso 1 1 calc R
C16 C 0.3641(6) 0.0270(5) 0.4362(3) 0.087(2) Uani 1 1 d .
H16A H 0.4088 0.0549 0.4081 0.105 Uiso 1 1 calc R
H16B H 0.3119 -0.0136 0.4169 0.105 Uiso 1 1 calc R
H16C H 0.3975 -0.0239 0.4627 0.105 Uiso 1 1 calc R
C17 C 0.2093(6) 0.0915(6) 0.5184(3) 0.102(2) Uani 1 1 d .
H17A H 0.1537 0.0829 0.4929 0.122 Uiso 1 1 calc R
H17B H 0.1938 0.1436 0.5492 0.122 Uiso 1 1 calc R
H17C H 0.2269 0.0181 0.5345 0.122 Uiso 1 1 calc R
C18 C 0.4326(4) 0.5789(4) 0.3030(2) 0.0565(12) Uani 1 1 d .
C19 C 0.3464(4) 0.6390(4) 0.3146(2) 0.0598(14) Uani 1 1 d .
C20 C 0.2735(4) 0.6018(5) 0.2757(3) 0.0666(15) Uani 1 1 d .
C21 C 0.3147(4) 0.5165(5) 0.2387(2) 0.0681(15) Uani 1 1 d .
C22 C 0.4127(4) 0.5036(4) 0.2556(2) 0.0550(12) Uani 1 1 d .
C23 C 0.5310(4) 0.6107(5) 0.3266(3) 0.0823(18) Uani 1 1 d .
H23A H 0.5659 0.6522 0.2977 0.099 Uiso 1 1 calc R
H23B H 0.5662 0.5421 0.3369 0.099 Uiso 1 1 calc R
H23C H 0.5241 0.6581 0.3603 0.099 Uiso 1 1 calc R
C24 C 0.3393(6) 0.7398(4) 0.3551(3) 0.098(3) Uani 1 1 d .
H24A H 0.3706 0.8054 0.3384 0.118 Uiso 1 1 calc R
H24B H 0.3708 0.7211 0.3914 0.118 Uiso 1 1 calc R
H24C H 0.2721 0.7572 0.3613 0.118 Uiso 1 1 calc R
C25 C 0.1763(5) 0.6592(7) 0.2646(4) 0.127(4) Uani 1 1 d .
H25A H 0.1520 0.6883 0.3004 0.153 Uiso 1 1 calc R
H25B H 0.1311 0.6043 0.2485 0.153 Uiso 1 1 calc R
H25C H 0.1841 0.7216 0.2378 0.153 Uiso 1 1 calc R
C26 C 0.2688(6) 0.4684(8) 0.1843(3) 0.125(3) Uani 1 1 d .
H26A H 0.3146 0.4196 0.1654 0.150 Uiso 1 1 calc R
H26B H 0.2502 0.5303 0.1588 0.150 Uiso 1 1 calc R
H26C H 0.2122 0.4245 0.1938 0.150 Uiso 1 1 calc R
C27 C 0.4856(5) 0.4366(5) 0.2218(3) 0.087(2) Uani 1 1 d .
H27A H 0.4523 0.3915 0.1927 0.105 Uiso 1 1 calc R
H27B H 0.5216 0.3866 0.2475 0.105 Uiso 1 1 calc R
H27C H 0.5296 0.4888 0.2036 0.105 Uiso 1 1 calc R
C28 C 0.1343(4) 0.1997(5) 0.2765(3) 0.0719(16) Uani 1 1 d .
C29 C 0.1318(5) 0.1228(5) 0.3233(4) 0.0831(19) Uani 1 1 d .
C30 C 0.0594(5) 0.1588(5) 0.3615(3) 0.0798(18) Uani 1 1 d .
C31 C 0.0206(4) 0.2615(5) 0.3401(3) 0.0704(15) Uani 1 1 d .
C32 C 0.0653(4) 0.2880(5) 0.2866(3) 0.0643(13) Uani 1 1 d .
C33 C 0.1944(6) 0.1829(9) 0.2236(4) 0.130(4) Uani 1 1 d .
H33A H 0.2615 0.1984 0.2331 0.156 Uiso 1 1 calc R
H33B H 0.1724 0.2345 0.1937 0.156 Uiso 1 1 calc R
H33C H 0.1879 0.1050 0.2103 0.156 Uiso 1 1 calc R
C34 C 0.1880(7) 0.0113(6) 0.3246(6) 0.175(6) Uani 1 1 d .
H34A H 0.1611 -0.0402 0.2959 0.210 Uiso 1 1 calc R
H34B H 0.1836 -0.0232 0.3622 0.210 Uiso 1 1 calc R
H34C H 0.2550 0.0262 0.3164 0.210 Uiso 1 1 calc R
C35 C 0.0195(7) 0.0928(9) 0.4123(5) 0.164(5) Uani 1 1 d .
H35A H 0.0272 0.1379 0.4470 0.197 Uiso 1 1 calc R
H35B H 0.0543 0.0217 0.4169 0.197 Uiso 1 1 calc R
H35C H -0.0483 0.0770 0.4054 0.197 Uiso 1 1 calc R
C36 C -0.0646(4) 0.3223(8) 0.3665(4) 0.113(3) Uani 1 1 d .
H36A H -0.1141 0.2672 0.3754 0.136 Uiso 1 1 calc R
H36B H -0.0906 0.3778 0.3395 0.136 Uiso 1 1 calc R
H36C H -0.0434 0.3607 0.4014 0.136 Uiso 1 1 calc R
C37 C 0.0325(6) 0.3784(7) 0.2454(4) 0.106(3) Uani 1 1 d .
H37A H -0.0229 0.4175 0.2606 0.127 Uiso 1 1 calc R
H37B H 0.0147 0.3437 0.2089 0.127 Uiso 1 1 calc R
H37C H 0.0842 0.4324 0.2399 0.127 Uiso 1 1 calc R
H1 H 0.425(4) 0.259(5) 0.305(3) 0.074(16) Uiso 1 1 d .

loop_
_atom_site_aniso_label
_atom_site_aniso_U_11
_atom_site_aniso_U_22
_atom_site_aniso_U_33
_atom_site_aniso_U_23
_atom_site_aniso_U_13
_atom_site_aniso_U_12
Ru1 0.03916(17) 0.03995(17) 0.03746(18) 0.00081(13) 0.00194(13) 0.00225(13)
Ru2 0.04104(19) 0.04359(19) 0.0508(2) -0.00148(15) -0.00241(15) -0.00256(14)
Si1 0.0443(7) 0.0674(8) 0.0684(9) -0.0090(7) -0.0069(6) 0.0144(6)
Si2 0.0809(10) 0.0525(7) 0.0484(8) 0.0113(6) -0.0063(7) 0.0042(7)
N1 0.050(2) 0.0420(18) 0.041(2) -0.0034(15) 0.0030(16) 0.0065(16)
C1 0.045(2) 0.044(2) 0.046(2) -0.0068(19) 0.0022(19) 0.0083(18)
C2 0.043(2) 0.0399(19) 0.043(2) 0.0016(17) -0.0075(18) 0.0046(17)
C3 0.055(2) 0.043(2) 0.041(2) 0.0037(17) -0.0055(19) -0.0029(19)
C4 0.053(2) 0.045(2) 0.055(3) 0.015(2) 0.016(2) 0.005(2)
C5 0.093(4) 0.057(3) 0.061(3) 0.003(2) 0.033(3) 0.003(3)
C6 0.059(3) 0.045(2) 0.056(3) 0.004(2) 0.017(2) 0.002(2)
C7 0.086(4) 0.056(3) 0.073(4) -0.013(3) 0.026(3) -0.006(3)
C8 0.123(6) 0.064(4) 0.103(6) -0.024(3) 0.056(5) -0.006(4)
C9 0.127(7) 0.064(4) 0.113(6) 0.009(4) 0.057(6) 0.034(4)
C10 0.102(5) 0.092(5) 0.107(6) 0.020(4) 0.025(5) 0.051(4)
C11 0.070(3) 0.076(3) 0.077(4) 0.003(3) 0.011(3) 0.030(3)
C12 0.094(5) 0.089(4) 0.082(5) -0.025(4) -0.019(4) 0.003(4)
C13 0.048(3) 0.108(5) 0.122(6) -0.001(4) 0.007(3) 0.018(3)
C14 0.075(4) 0.099(5) 0.120(6) 0.016(4) -0.014(4) 0.038(4)
C15 0.103(5) 0.086(4) 0.054(3) 0.002(3) -0.015(3) 0.015(4)
C16 0.123(6) 0.059(3) 0.078(4) 0.009(3) -0.026(4) 0.016(3)
C17 0.124(6) 0.100(5) 0.081(5) 0.045(4) 0.001(4) -0.019(5)
C18 0.063(3) 0.050(2) 0.057(3) 0.005(2) 0.007(2) -0.004(2)
C19 0.074(3) 0.040(2) 0.067(3) 0.012(2) 0.026(3) 0.008(2)
C20 0.058(3) 0.067(3) 0.075(4) 0.033(3) 0.017(3) 0.011(3)
C21 0.078(4) 0.084(4) 0.042(3) 0.018(3) 0.001(3) -0.025(3)
C22 0.065(3) 0.048(2) 0.053(3) 0.002(2) 0.021(2) 0.000(2)
C23 0.071(4) 0.068(3) 0.108(5) 0.007(3) 0.000(4) -0.023(3)
C24 0.147(7) 0.040(3) 0.110(5) -0.002(3) 0.065(5) -0.005(3)
C25 0.068(4) 0.152(7) 0.164(8) 0.110(7) 0.031(5) 0.040(4)
C26 0.132(7) 0.194(9) 0.049(4) 0.028(5) -0.005(4) -0.076(7)
C27 0.111(5) 0.071(3) 0.083(5) -0.004(3) 0.051(4) 0.011(3)
C28 0.051(3) 0.088(4) 0.076(4) -0.032(3) -0.009(3) -0.009(3)
C29 0.079(4) 0.055(3) 0.114(6) -0.017(3) -0.036(4) -0.008(3)
C30 0.069(4) 0.076(4) 0.093(5) 0.019(3) -0.020(3) -0.033(3)
C31 0.039(2) 0.088(4) 0.083(4) -0.014(3) -0.003(3) -0.011(3)
C32 0.051(3) 0.066(3) 0.075(4) 0.003(3) -0.021(3) -0.013(2)
C33 0.090(5) 0.197(9) 0.104(6) -0.078(6) 0.006(5) -0.012(6)
C34 0.166(9) 0.065(4) 0.288(14) -0.067(7) -0.134(9) 0.030(5)
C35 0.142(8) 0.178(9) 0.169(10) 0.076(8) -0.052(7) -0.113(8)
C36 0.044(3) 0.165(7) 0.131(7) -0.048(6) -0.001(4) -0.005(4)
C37 0.091(5) 0.116(5) 0.109(6) 0.028(5) -0.047(4) -0.021(4)

loop_
_atom_type_symbol
_atom_type_description
_atom_type_scat_dispersion_real
_atom_type_scat_dispersion_imag
_atom_type_scat_source
C C 0.0033 0.0016 'International Tables Vol C Tables 4.2.6.8 and 6.1.1.4'
H H 0.0000 0.0000 'International Tables Vol C Tables 4.2.6.8 and 6.1.1.4'
N N 0.0061 0.0033 'International Tables Vol C Tables 4.2.6.8 and 6.1.1.4'
Si Si 0.0817 0.0704 'International Tables Vol C Tables 4.2.6.8 and 6.1.1.4'
Ru Ru -1.2594 0.8363 'International Tables Vol C Tables 4.2.6.8 and 6.1.1.4'

loop_
_geom_angle_atom_site_label_1
_geom_angle_atom_site_label_2
_geom_angle_atom_site_label_3
_geom_angle
N1 Ru1 C2 71.72(15)
N1 Ru1 C18 132.56(16)
C2 Ru1 C18 133.96(18)
N1 Ru1 C19 103.17(15)
C2 Ru1 C19 160.1(2)
C18 Ru1 C19 37.23(18)
N1 Ru1 C22 164.42(15)
C2 Ru1 C22 123.85(17)
C18 Ru1 C22 37.51(19)
C19 Ru1 C22 62.06(17)
N1 Ru1 C20 103.74(16)
C2 Ru1 C20 162.2(2)
C18 Ru1 C20 61.9(2)
C19 Ru1 C20 36.8(2)
C22 Ru1 C20 61.71(18)
N1 Ru1 C21 133.95(19)
C2 Ru1 C21 135.4(2)
C18 Ru1 C21 62.1(2)
C19 Ru1 C21 62.1(2)
C22 Ru1 C21 36.6(2)
C20 Ru1 C21 37.4(2)
N1 Ru1 C1 105.67(14)
C2 Ru1 C1 36.31(15)
C18 Ru1 C1 100.21(17)
C19 Ru1 C1 136.42(18)
C22 Ru1 C1 89.39(17)
C20 Ru1 C1 150.21(18)
C21 Ru1 C1 114.1(2)
N1 Ru1 Ru2 51.24(10)
C2 Ru1 Ru2 47.28(12)
C18 Ru1 Ru2 175.59(14)
C19 Ru1 Ru2 143.52(14)
C22 Ru1 Ru2 138.19(14)
C20 Ru1 Ru2 116.18(15)
C21 Ru1 Ru2 113.82(15)
C1 Ru1 Ru2 79.74(11)
C2 Ru2 C4 66.59(16)
C2 Ru2 C29 111.0(2)
C4 Ru2 C29 139.0(2)
C2 Ru2 C3 39.29(16)
C4 Ru2 C3 37.89(16)
C29 Ru2 C3 113.3(2)
C2 Ru2 C28 113.10(18)
C4 Ru2 C28 176.5(2)
C29 Ru2 C28 37.6(2)
C3 Ru2 C28 139.8(2)
C2 Ru2 C31 173.22(19)
C4 Ru2 C31 117.5(2)
C29 Ru2 C31 62.2(2)
C3 Ru2 C31 140.8(2)
C28 Ru2 C31 62.4(2)
C2 Ru2 C32 141.70(19)
C4 Ru2 C32 144.58(19)
C29 Ru2 C32 62.7(2)
C3 Ru2 C32 176.00(17)
C28 Ru2 C32 37.5(2)
C31 Ru2 C32 37.6(2)
C2 Ru2 C30 137.3(2)
C4 Ru2 C30 115.3(2)
C29 Ru2 C30 37.4(3)
C3 Ru2 C30 114.3(2)
C28 Ru2 C30 62.3(2)
C31 Ru2 C30 36.7(2)
C32 Ru2 C30 62.2(2)
C2 Ru2 N1 68.81(14)
C4 Ru2 N1 36.81(14)
C29 Ru2 N1 175.7(2)
C3 Ru2 N1 63.63(14)
C28 Ru2 N1 146.7(2)
C31 Ru2 N1 117.83(18)
C32 Ru2 N1 120.23(17)
C30 Ru2 N1 140.0(2)
C2 Ru2 Ru1 47.27(11)
C4 Ru2 Ru1 74.24(11)
C29 Ru2 Ru1 136.5(2)
C3 Ru2 Ru1 74.56(11)
C28 Ru2 Ru1 108.27(16)
C31 Ru2 Ru1 137.89(18)
C32 Ru2 Ru1 108.74(14)
C30 Ru2 Ru1 170.14(18)
N1 Ru2 Ru1 46.72(9)
C1 Si1 C12 110.3(3)
C1 Si1 C13 111.7(3)
C12 Si1 C13 112.1(3)
C1 Si1 C14 113.6(3)
C12 Si1 C14 108.0(4)
C13 Si1 C14 100.9(3)
C16 Si2 C15 112.3(3)
C16 Si2 C3 110.9(2)
C15 Si2 C3 107.6(2)
C16 Si2 C17 106.0(3)
C15 Si2 C17 103.1(3)
C3 Si2 C17 116.8(3)
C4 N1 C6 117.0(3)
C4 N1 Ru1 121.8(3)
C6 N1 Ru1 120.5(3)
C4 N1 Ru2 67.2(3)
C6 N1 Ru2 130.5(3)
Ru1 N1 Ru2 82.04(12)
C2 C1 Si1 124.6(4)
C2 C1 Ru1 63.7(2)
Si1 C1 Ru1 121.6(2)
C1 C2 C3 140.9(4)
C1 C2 Ru2 144.9(4)
C3 C2 Ru2 73.5(3)
C1 C2 Ru1 80.0(3)
C3 C2 Ru1 120.6(3)
Ru2 C2 Ru1 85.44(15)
C4 C3 C2 109.5(4)
C4 C3 Si2 125.2(3)
C2 C3 Si2 125.2(3)
C4 C3 Ru2 69.0(3)
C2 C3 Ru2 67.2(2)
Si2 C3 Ru2 128.7(2)
N1 C4 C3 113.8(3)
N1 C4 C5 120.0(4)
C3 C4 C5 125.6(4)
N1 C4 Ru2 76.0(3)
C3 C4 Ru2 73.1(3)
C5 C4 Ru2 126.4(4)
C11 C6 C7 118.9(5)
C11 C6 N1 122.0(5)
C7 C6 N1 119.1(5)
C6 C7 C8 119.6(7)
C9 C8 C7 119.8(7)
C10 C9 C8 121.3(7)
C9 C10 C11 119.1(8)
C6 C11 C10 121.3(7)
C19 C18 C22 107.7(5)
C19 C18 C23 124.6(5)
C22 C18 C23 126.1(5)
C19 C18 Ru1 71.6(3)
C22 C18 Ru1 72.3(3)
C23 C18 Ru1 132.9(4)
C20 C19 C18 108.6(5)
C20 C19 C24 125.8(5)
C18 C19 C24 124.8(6)
C20 C19 Ru1 72.5(3)
C18 C19 Ru1 71.2(3)
C24 C19 Ru1 130.0(4)
C19 C20 C21 108.1(5)
C19 C20 C25 126.2(7)
C21 C20 C25 124.3(7)
C19 C20 Ru1 70.8(3)
C21 C20 Ru1 71.8(3)
C25 C20 Ru1 133.8(4)
C22 C21 C20 107.4(5)
C22 C21 C26 125.1(6)
C20 C21 C26 126.4(7)
C22 C21 Ru1 71.2(3)
C20 C21 Ru1 70.8(3)
C26 C21 Ru1 133.0(4)
C21 C22 C18 108.3(4)
C21 C22 C27 124.0(6)
C18 C22 C27 126.8(5)
C21 C22 Ru1 72.2(3)
C18 C22 Ru1 70.2(3)
C27 C22 Ru1 131.3(4)
C29 C28 C32 107.8(5)
C29 C28 C33 124.5(7)
C32 C28 C33 127.6(7)
C29 C28 Ru2 69.9(3)
C32 C28 Ru2 72.0(3)
C33 C28 Ru2 127.2(4)
C28 C29 C30 108.8(5)
C28 C29 C34 122.7(8)
C30 C29 C34 127.7(8)
C28 C29 Ru2 72.5(3)
C30 C29 Ru2 73.4(3)
C34 C29 Ru2 127.7(5)
C31 C30 C29 107.6(6)
C31 C30 C35 124.5(8)
C29 C30 C35 127.4(8)
C31 C30 Ru2 71.2(3)
C29 C30 Ru2 69.1(3)
C35 C30 Ru2 131.1(5)
C30 C31 C32 108.9(5)
C30 C31 C36 123.6(7)
C32 C31 C36 127.0(7)
C30 C31 Ru2 72.1(3)
C32 C31 Ru2 71.6(3)
C36 C31 Ru2 128.8(4)
C31 C32 C28 106.8(5)
C31 C32 C37 125.4(6)
C28 C32 C37 127.0(6)
C31 C32 Ru2 70.9(3)
C28 C32 Ru2 70.4(3)
C37 C32 Ru2 131.9(4)

loop_
_geom_bond_atom_site_label_1
_geom_bond_atom_site_label_2
_geom_bond_distance
Ru1 N1 2.093(3)
Ru1 C2 2.098(4)
Ru1 C18 2.200(5)
Ru1 C19 2.204(4)
Ru1 C22 2.226(4)
Ru1 C20 2.226(5)
Ru1 C21 2.240(5)
Ru1 C1 2.306(4)
Ru1 Ru2 2.8469(7)
Ru2 C2 2.098(4)
Ru2 C4 2.129(5)
Ru2 C29 2.164(5)
Ru2 C3 2.182(5)
Ru2 C28 2.197(6)
Ru2 C31 2.209(5)
Ru2 C32 2.218(5)
Ru2 C30 2.220(5)
Ru2 N1 2.242(3)
Si1 C1 1.866(5)
Si1 C12 1.853(6)
Si1 C13 1.864(6)
Si1 C14 1.889(6)
Si2 C16 1.855(6)
Si2 C15 1.865(7)
Si2 C3 1.890(4)
Si2 C17 1.872(7)
N1 C4 1.384(5)
N1 C6 1.427(5)
C1 C2 1.386(6)
C2 C3 1.441(6)
C3 C4 1.400(6)
C4 C5 1.537(6)
C6 C11 1.370(8)
C6 C7 1.386(7)
C7 C8 1.399(8)
C8 C9 1.360(12)
C9 C10 1.358(12)
C10 C11 1.387(8)
C18 C19 1.406(7)
C18 C22 1.423(7)
C18 C23 1.492(8)
C19 C20 1.398(9)
C19 C24 1.505(8)
C20 C21 1.432(8)
C20 C25 1.509(8)
C21 C22 1.402(8)
C21 C26 1.502(9)
C22 C27 1.501(7)
C28 C29 1.404(9)
C28 C32 1.420(8)
C28 C33 1.501(9)
C29 C30 1.407(9)
C29 C34 1.509(9)
C30 C31 1.393(9)
C30 C35 1.516(10)
C31 C32 1.425(8)
C31 C36 1.508(8)
C32 C37 1.481(9)
